data_7160951
loop_
_publ_author_name
'Feng, Yadong'
'Wang, Pu'
'Wang, Chaoyu'
'Wang, Tian'
'Cui, Xiuling'

_publ_section_title
;
 Synthesis of 2-furanyl quinolines <i>via</i> zinc-catalyzed cascade
 cyclization of enynones with anthranils.
;
_journal_issue 8
_journal_name_full 'Organic &amp; biomolecular chemistry'
_journal_page_first 1666
_journal_page_last 1671
_journal_paper_doi 10.1039/d5ob01994j
_journal_volume 24
_journal_year 2026
_chemical_formula_moiety 'C19 H19 N O2'
_chemical_formula_sum 'C19 H19 N O2'
_chemical_formula_weight 293.35
_space_group_crystal_system monoclinic
_space_group_IT_number 14
_space_group_name_Hall '-P 2ybc'
_space_group_name_H-M_alt 'P 1 21/c 1'
_atom_sites_solution_hydrogens geom
_atom_sites_solution_primary direct
_audit_creation_date 2021-04-14
_audit_creation_method
;
Olex2 1.2
(compiled 2018.05.29 svn.r3508 for OlexSys, GUI svn.r5506)
;
_audit_update_record
;
2022-03-08 deposited with the CCDC.	2026-01-23 downloaded from the CCDC.
;
_cell_angle_alpha 90
_cell_angle_beta 104.167(3)
_cell_angle_gamma 90
_cell_formula_units_Z 4
_cell_length_a 8.2466(3)
_cell_length_b 21.5948(6)
_cell_length_c 9.1672(2)
_cell_measurement_reflns_used 1292
_cell_measurement_temperature 293(2)
_cell_measurement_theta_max 66.9300
_cell_measurement_theta_min 5.3640
_cell_volume 1582.88(8)
_computing_cell_refinement 'CrysAlisPro 1.171.40.53 (Rigaku OD, 2019)'
_computing_data_collection 'CrysAlisPro 1.171.40.53 (Rigaku OD, 2019)'
_computing_data_reduction 'CrysAlisPro 1.171.40.53 (Rigaku OD, 2019)'
_computing_molecular_graphics 'Olex2 (Dolomanov et al., 2009)'
_computing_publication_material 'Olex2 (Dolomanov et al., 2009)'
_computing_structure_refinement 'ShelXL (Sheldrick, 2015)'
_computing_structure_solution 'ShelXS (Sheldrick, 2008)'
_diffrn_ambient_temperature 293(2)
_diffrn_detector 'CCD plate'
_diffrn_detector_area_resol_mean 16.2312
_diffrn_detector_type Eos
_diffrn_measured_fraction_theta_full 1.000
_diffrn_measured_fraction_theta_max 1.000
_diffrn_measurement_details
;
List of Runs (angles in degrees, time in seconds):

  # Type    Start    End  Width  t~exp~   \w     \q     \k     \f   Frames
#--------------------------------------------------------------------------
  1  \w   -103.00 -60.00   1.00    2.00    --  -33.50 -77.00-150.00   43
  2  \w    -53.00  28.00   1.00    2.00    --  -33.50  37.00-180.00   81
  3  \w      9.00  73.00   1.00    2.00    --   36.47  77.00-150.00   64
  4  \w     76.00 110.00   1.00    2.00    --   36.47 178.00 -30.00   34
  5  \w     60.00 110.00   1.00    2.00    --   36.47 178.00-150.00   50
  6  \w     14.00  39.00   1.00    2.00    --   36.47  19.00 -90.00   25
  7  \w     61.00 107.00   1.00    2.00    --   36.47  19.00 -90.00   46
  8  \w     79.00 109.00   1.00    2.00    --   36.47 178.00-180.00   30
  9  \w     61.00  98.00   1.00   10.00    --  108.00-111.00 -90.00   37
 10  \w     39.00 114.00   1.00   10.00    --  108.00 -45.00 150.00   75
 11  \w     41.00  67.00   1.00   10.00    --  108.00 -15.00  90.00   26
 12  \w     46.00 134.00   1.00   10.00    --  108.00 -30.00   0.00   88
 13  \w    146.00 172.00   1.00   10.00    --  108.00  61.00  90.00   26
 14  \w     88.00 176.00   1.00   10.00    --  108.00  45.00-180.00   88
 15  \w     42.00  67.00   1.00   10.00    --  108.00 -94.00-180.00   25
 16  \w     97.00 142.00   1.00   10.00    --  108.00 -15.00  90.00   45
 17  \w     40.00 129.00   1.00   10.00    --  108.00 -77.00  90.00   89
;
_diffrn_measurement_device 'four-circle diffractometer'
_diffrn_measurement_device_type 'Xcalibur, Eos, Gemini'
_diffrn_measurement_method '\w scans'
_diffrn_orient_matrix_type 'CrysAlisPro convention (1999,Acta A55,543-557)'
_diffrn_orient_matrix_UB_11 0.1741919000
_diffrn_orient_matrix_UB_12 -0.0087874000
_diffrn_orient_matrix_UB_13 -0.0304928000
_diffrn_orient_matrix_UB_21 -0.0824048000
_diffrn_orient_matrix_UB_22 -0.0194487000
_diffrn_orient_matrix_UB_23 -0.1629744000
_diffrn_orient_matrix_UB_31 -0.0010764000
_diffrn_orient_matrix_UB_32 0.0680694000
_diffrn_orient_matrix_UB_33 -0.0504259000
_diffrn_radiation_monochromator graphite
_diffrn_radiation_probe x-ray
_diffrn_radiation_type CuK\a
_diffrn_radiation_wavelength 1.54184
_diffrn_reflns_av_R_equivalents 0.0261
_diffrn_reflns_av_unetI/netI 0.0310
_diffrn_reflns_Laue_measured_fraction_full 1.000
_diffrn_reflns_Laue_measured_fraction_max 1.000
_diffrn_reflns_limit_h_max 9
_diffrn_reflns_limit_h_min -9
_diffrn_reflns_limit_k_max 25
_diffrn_reflns_limit_k_min -16
_diffrn_reflns_limit_l_max 10
_diffrn_reflns_limit_l_min -10
_diffrn_reflns_number 5824
_diffrn_reflns_point_group_measured_fraction_full 1.000
_diffrn_reflns_point_group_measured_fraction_max 1.000
_diffrn_reflns_theta_full 67.060
_diffrn_reflns_theta_max 67.060
_diffrn_reflns_theta_min 5.382
_diffrn_source 'fine-focus sealed X-ray tube'
_diffrn_source_type 'Enhance (Cu) X-ray Source'
_exptl_absorpt_coefficient_mu 0.632
_exptl_absorpt_correction_T_max 1.00000
_exptl_absorpt_correction_T_min 0.73171
_exptl_absorpt_correction_type multi-scan
_exptl_absorpt_process_details
;
CrysAlisPro 1.171.40.53 (Rigaku Oxford Diffraction, 2019)
Empirical absorption correction using spherical harmonics,
 implemented in SCALE3 ABSPACK scaling algorithm.
;
_exptl_crystal_colour colourless
_exptl_crystal_colour_primary colourless
_exptl_crystal_density_diffrn 1.231
_exptl_crystal_description block
_exptl_crystal_F_000 624
_exptl_crystal_size_max 0.19
_exptl_crystal_size_mid 0.13
_exptl_crystal_size_min 0.1
_refine_diff_density_max 0.329
_refine_diff_density_min -0.177
_refine_diff_density_rms 0.035
_refine_ls_extinction_method none
_refine_ls_goodness_of_fit_ref 1.043
_refine_ls_hydrogen_treatment constr
_refine_ls_matrix_type full
_refine_ls_number_parameters 213
_refine_ls_number_reflns 2823
_refine_ls_number_restraints 5
_refine_ls_restrained_S_all 1.046
_refine_ls_R_factor_all 0.0903
_refine_ls_R_factor_gt 0.0615
_refine_ls_shift/su_max 0.000
_refine_ls_shift/su_mean 0.000
_refine_ls_structure_factor_coef Fsqd
_refine_ls_weighting_details 'w=1/[\s^2^(Fo^2^)+(0.1008P)^2^+0.1478P] where P=(Fo^2^+2Fc^2^)/3'
_refine_ls_weighting_scheme calc
_refine_ls_wR_factor_gt 0.1752
_refine_ls_wR_factor_ref 0.2086
_reflns_Friedel_coverage 0.000
_reflns_number_gt 1823
_reflns_number_total 2823
_reflns_threshold_expression 'I > 2\s(I)'
_cod_data_source_file d5ob01994j2.cif
_cod_data_source_block 20210488
_cod_depositor_comments 'Adding full bibliography for 7160951.cif.'
_cod_original_cell_volume 1582.87(8)
_cod_database_code 7160951
_shelx_shelxl_version_number 2014/7
_chemical_oxdiff_formula C30H3O5N2
_chemical_oxdiff_usercomment r
_shelx_space_group_comment
;
The symmetry employed for this shelxl refinement is uniquely defined
by the following loop, which should always be used as a source of
symmetry information in preference to the above space-group names.
They are only intended as comments.
;
_shelx_estimated_absorpt_t_max 0.939
_shelx_estimated_absorpt_t_min 0.889
_reflns_odcompleteness_completeness 99.93
_reflns_odcompleteness_iscentric 1
_reflns_odcompleteness_theta 66.97
_olex2_refinement_description
;
1. Fixed Uiso
 At 1.2 times of:
  All C(H) groups, All C(H,H) groups
 At 1.5 times of:
  All C(H,H,H) groups
2. Restrained distances
 C17A-C18A
 1.55 with sigma of 0.02
 C18A-C19A
 1.53 with sigma of 0.02
 C17A-C8
 1.53 with sigma of 0.02
 C17-C18
 1.55 with sigma of 0.02
 C8-C17
 1.53 with sigma of 0.02
3. Uiso/Uaniso restraints and constraints
Uanis(C17) = Uanis(C17A)
Uanis(C18) = Uanis(C18A)
Uanis(C19) = Uanis(C19A)
4. Others
 Sof(C17A)=Sof(H17C)=Sof(H17D)=Sof(C18A)=Sof(H18C)=Sof(H18D)=Sof(C19A)=
 Sof(H19A)=Sof(H19B)=Sof(H19C)=1-FVAR(1)
 Sof(C17)=Sof(H17A)=Sof(H17B)=Sof(C18)=Sof(H18A)=Sof(H18B)=Sof(C19)=Sof(H19D)=
 Sof(H19E)=Sof(H19F)=FVAR(1)
5.a Secondary CH2 refined with riding coordinates:
 C17(H17A,H17B), C17A(H17C,H17D), C18(H18A,H18B), C18A(H18C,H18D)
5.b Aromatic/amide H refined with riding coordinates:
 C1(H1), C2(H2), C3(H3), C4(H4), C7(H7), C11(H11)
5.c Idealised Me refined as rotating group:
 C14(H14A,H14B,H14C), C16(H16A,H16B,H16C), C19A(H19A,H19B,H19C), C19(H19D,H19E,
 H19F)
;
_olex2_submission_special_instructions 'No special instructions were received'
_oxdiff_exptl_absorpt_empirical_details
;
Empirical correction (ABSPACK) includes:
- Absorption correction using spherical harmonics
- Frame scaling
;
_oxdiff_exptl_absorpt_empirical_full_max 2.040
_oxdiff_exptl_absorpt_empirical_full_min 0.800

loop_
_space_group_symop_operation_xyz
'x, y, z'
'-x, y+1/2, -z+1/2'
'-x, -y, -z'
'x, -y-1/2, z-1/2'

loop_
_atom_site_label
_atom_site_type_symbol
_atom_site_fract_x
_atom_site_fract_y
_atom_site_fract_z
_atom_site_U_iso_or_equiv
_atom_site_adp_type
_atom_site_occupancy
_atom_site_site_symmetry_order
_atom_site_calc_flag
_atom_site_refinement_flags_posn
_atom_site_refinement_flags_adp
_atom_site_refinement_flags_occupancy
_atom_site_disorder_assembly
_atom_site_disorder_group
O1 O 0.1690(3) 0.48310(10) 0.8645(2) 0.0882(6) Uani 1 1 d . . . . .
O2 O 0.1080(4) 0.66485(11) 1.0861(3) 0.1215(9) Uani 1 1 d . . . . .
N1 N 0.4526(3) 0.44728(10) 1.2199(3) 0.0792(6) Uani 1 1 d . . . . .
C1 C 0.6908(4) 0.30319(15) 1.3252(4) 0.0985(10) Uani 1 1 d . . . . .
H1 H 0.7101 0.2654 1.2836 0.118 Uiso 1 1 calc R . . . .
C2 C 0.7642(4) 0.31540(16) 1.4719(5) 0.1045(10) Uani 1 1 d . . . . .
H2 H 0.8332 0.2860 1.5302 0.125 Uiso 1 1 calc R . . . .
C3 C 0.7362(5) 0.37240(17) 1.5361(4) 0.1045(10) Uani 1 1 d . . . . .
H3 H 0.7875 0.3806 1.6363 0.125 Uiso 1 1 calc R . . . .
C4 C 0.6347(4) 0.41547(15) 1.4523(4) 0.0967(9) Uani 1 1 d . . . . .
H4 H 0.6171 0.4530 1.4956 0.116 Uiso 1 1 calc R . . . .
C5 C 0.5562(3) 0.40390(13) 1.3011(3) 0.0802(7) Uani 1 1 d . . . . .
C6 C 0.5861(4) 0.34716(13) 1.2360(4) 0.0827(8) Uani 1 1 d . . . . .
C7 C 0.5071(4) 0.33890(15) 1.0821(4) 0.0975(10) Uani 1 1 d . . . . .
H7 H 0.5258 0.3022 1.0358 0.117 Uiso 1 1 calc R . . . .
C8 C 0.4039(4) 0.38260(15) 0.9975(4) 0.0938(9) Uani 1 1 d D . . . .
C9 C 0.3789(3) 0.43715(13) 1.0763(3) 0.0790(7) Uani 1 1 d . . . . .
C10 C 0.2697(3) 0.48822(13) 1.0086(3) 0.0772(7) Uani 1 1 d . . . . .
C11 C 0.2437(4) 0.54381(13) 1.0634(3) 0.0804(7) Uani 1 1 d . . . . .
H11 H 0.2958 0.5591 1.1580 0.097 Uiso 1 1 calc R . . . .
C12 C 0.1221(3) 0.57525(13) 0.9507(3) 0.0780(7) Uani 1 1 d . . . . .
C13 C 0.0800(4) 0.53652(15) 0.8309(3) 0.0837(8) Uani 1 1 d . . . . .
C14 C -0.0363(5) 0.53706(19) 0.6789(3) 0.1111(11) Uani 1 1 d . . . . .
H14A H -0.0034 0.5690 0.6191 0.167 Uiso 1 1 calc GR . . . .
H14B H -0.1480 0.5449 0.6879 0.167 Uiso 1 1 calc GR . . . .
H14C H -0.0327 0.4976 0.6314 0.167 Uiso 1 1 calc GR . . . .
C15 C 0.0603(4) 0.63775(15) 0.9670(4) 0.0901(8) Uani 1 1 d . . . . .
C16 C -0.0612(4) 0.66850(17) 0.8393(4) 0.1039(10) Uani 1 1 d . . . . .
H16A H -0.0935 0.7079 0.8719 0.156 Uiso 1 1 calc GR . . . .
H16B H -0.1583 0.6428 0.8070 0.156 Uiso 1 1 calc GR . . . .
H16C H -0.0096 0.6746 0.7572 0.156 Uiso 1 1 calc GR . . . .
C17 C 0.3295(7) 0.3799(2) 0.8228(6) 0.0934(13) Uani 0.668(4) 1 d D . P A 1
H17A H 0.2084 0.3808 0.8031 0.112 Uiso 0.668(4) 1 calc R . P A 1
H17B H 0.3640 0.4168 0.7784 0.112 Uiso 0.668(4) 1 calc R . P A 1
C17A C 0.2976(14) 0.3481(5) 0.8584(11) 0.0934(13) Uani 0.332(4) 1 d D . P A 2
H17C H 0.3031 0.3036 0.8723 0.112 Uiso 0.332(4) 1 calc R . P A 2
H17D H 0.1817 0.3613 0.8348 0.112 Uiso 0.332(4) 1 calc R . P A 2
C18 C 0.3790(8) 0.3249(3) 0.7466(6) 0.1039(14) Uani 0.668(4) 1 d D . P A 1
H18A H 0.3465 0.2877 0.7915 0.125 Uiso 0.668(4) 1 calc R . P A 1
H18B H 0.4997 0.3244 0.7629 0.125 Uiso 0.668(4) 1 calc R . P A 1
C18A C 0.3840(15) 0.3684(6) 0.7402(12) 0.1039(14) Uani 0.332(4) 1 d D . P A 2
H18C H 0.4952 0.3507 0.7581 0.125 Uiso 0.332(4) 1 calc R . P A 2
H18D H 0.3925 0.4132 0.7376 0.125 Uiso 0.332(4) 1 calc R . P A 2
C19A C 0.270(3) 0.3435(8) 0.592(2) 0.1047(17) Uani 0.332(4) 1 d D . P A 2
H19A H 0.3059 0.3600 0.5082 0.157 Uiso 0.332(4) 1 calc GR . P A 2
H19B H 0.1565 0.3558 0.5856 0.157 Uiso 0.332(4) 1 calc GR . P A 2
H19C H 0.2765 0.2991 0.5912 0.157 Uiso 0.332(4) 1 calc GR . P A 2
C19 C 0.2994(12) 0.3240(4) 0.5774(9) 0.1047(17) Uani 0.668(4) 1 d . . P A 1
H19D H 0.3486 0.2915 0.5312 0.157 Uiso 0.668(4) 1 calc GR . P A 1
H19E H 0.3183 0.3631 0.5343 0.157 Uiso 0.668(4) 1 calc GR . P A 1
H19F H 0.1813 0.3169 0.5603 0.157 Uiso 0.668(4) 1 calc GR . P A 1

loop_
_atom_site_aniso_label
_atom_site_aniso_U_11
_atom_site_aniso_U_22
_atom_site_aniso_U_33
_atom_site_aniso_U_23
_atom_site_aniso_U_13
_atom_site_aniso_U_12
O1 0.0966(13) 0.0943(14) 0.0800(11) -0.0109(10) 0.0335(10) -0.0166(11)
O2 0.148(2) 0.0901(16) 0.1131(18) -0.0148(13) 0.0071(17) 0.0083(14)
N1 0.0837(14) 0.0731(13) 0.0857(14) -0.0089(11) 0.0302(12) -0.0092(11)
C1 0.099(2) 0.0781(19) 0.128(3) -0.0059(18) 0.047(2) -0.0012(16)
C2 0.098(2) 0.095(2) 0.129(3) 0.017(2) 0.043(2) 0.0067(18)
C3 0.104(2) 0.111(2) 0.099(2) 0.0018(19) 0.0262(19) 0.011(2)
C4 0.103(2) 0.090(2) 0.097(2) -0.0096(16) 0.0252(18) 0.0062(17)
C5 0.0791(16) 0.0759(16) 0.0931(18) -0.0032(14) 0.0354(14) -0.0072(13)
C6 0.0782(16) 0.0736(16) 0.106(2) -0.0080(15) 0.0415(15) -0.0099(13)
C7 0.096(2) 0.0849(19) 0.122(3) -0.0275(18) 0.0476(19) -0.0076(16)
C8 0.0919(19) 0.092(2) 0.103(2) -0.0244(17) 0.0353(17) -0.0007(16)
C9 0.0800(16) 0.0783(16) 0.0879(17) -0.0105(13) 0.0384(14) -0.0186(13)
C10 0.0792(15) 0.0810(17) 0.0765(15) -0.0063(13) 0.0292(13) -0.0184(13)
C11 0.0843(17) 0.0782(17) 0.0820(16) -0.0089(13) 0.0265(14) -0.0170(13)
C12 0.0779(16) 0.0812(16) 0.0792(16) -0.0004(13) 0.0276(13) -0.0182(13)
C13 0.0844(17) 0.0911(19) 0.0808(16) 0.0011(14) 0.0300(14) -0.0133(15)
C14 0.129(3) 0.126(3) 0.0753(18) -0.0055(18) 0.0203(18) -0.002(2)
C15 0.0907(19) 0.0839(19) 0.097(2) -0.0008(16) 0.0251(16) -0.0159(15)
C16 0.098(2) 0.100(2) 0.112(2) 0.0114(18) 0.0235(19) -0.0058(17)
C17 0.125(3) 0.065(3) 0.096(3) -0.003(2) 0.038(3) 0.003(3)
C17A 0.125(3) 0.065(3) 0.096(3) -0.003(2) 0.038(3) 0.003(3)
C18 0.125(3) 0.087(3) 0.100(3) -0.011(3) 0.027(3) 0.010(3)
C18A 0.125(3) 0.087(3) 0.100(3) -0.011(3) 0.027(3) 0.010(3)
C19A 0.128(5) 0.090(6) 0.091(3) -0.021(3) 0.018(3) 0.021(4)
C19 0.128(5) 0.090(6) 0.091(3) -0.021(3) 0.018(3) 0.021(4)

loop_
_atom_type_symbol
_atom_type_description
_atom_type_scat_dispersion_real
_atom_type_scat_dispersion_imag
_atom_type_scat_source
C C 0.0181 0.0091 'International Tables Vol C Tables 4.2.6.8 and 6.1.1.4'
H H 0.0000 0.0000 'International Tables Vol C Tables 4.2.6.8 and 6.1.1.4'
N N 0.0311 0.0180 'International Tables Vol C Tables 4.2.6.8 and 6.1.1.4'
O O 0.0492 0.0322 'International Tables Vol C Tables 4.2.6.8 and 6.1.1.4'

loop_
_geom_angle_atom_site_label_1
_geom_angle_atom_site_label_2
_geom_angle_atom_site_label_3
_geom_angle
_geom_angle_site_symmetry_1
_geom_angle_site_symmetry_3
_geom_angle_publ_flag
C13 O1 C10 108.3(2) . . ?
C9 N1 C5 120.2(2) . . ?
C2 C1 H1 119.8 . . ?
C2 C1 C6 120.4(3) . . ?
C6 C1 H1 119.8 . . ?
C1 C2 H2 119.8 . . ?
C1 C2 C3 120.3(3) . . ?
C3 C2 H2 119.8 . . ?
C2 C3 H3 119.8 . . ?
C4 C3 C2 120.3(3) . . ?
C4 C3 H3 119.8 . . ?
C3 C4 H4 119.7 . . ?
C3 C4 C5 120.6(3) . . ?
C5 C4 H4 119.7 . . ?
N1 C5 C4 119.7(3) . . ?
N1 C5 C6 121.2(3) . . ?
C4 C5 C6 119.1(3) . . ?
C1 C6 C5 119.2(3) . . ?
C1 C6 C7 124.3(3) . . ?
C5 C6 C7 116.5(3) . . ?
C6 C7 H7 118.4 . . ?
C8 C7 C6 123.1(3) . . ?
C8 C7 H7 118.4 . . ?
C7 C8 C9 115.3(3) . . ?
C7 C8 C17 125.7(3) . . ?
C7 C8 C17A 106.4(5) . . ?
C9 C8 C17 118.7(3) . . ?
C9 C8 C17A 133.8(5) . . ?
N1 C9 C8 123.5(3) . . ?
N1 C9 C10 112.5(2) . . ?
C8 C9 C10 124.0(3) . . ?
O1 C10 C9 120.6(2) . . ?
C11 C10 O1 108.4(3) . . ?
C11 C10 C9 131.0(3) . . ?
C10 C11 H11 126.1 . . ?
C10 C11 C12 107.7(3) . . ?
C12 C11 H11 126.1 . . ?
C11 C12 C15 124.5(3) . . ?
C13 C12 C11 106.8(3) . . ?
C13 C12 C15 128.7(3) . . ?
O1 C13 C14 114.1(3) . . ?
C12 C13 O1 108.8(3) . . ?
C12 C13 C14 137.2(3) . . ?
C13 C14 H14A 109.5 . . ?
C13 C14 H14B 109.5 . . ?
C13 C14 H14C 109.5 . . ?
H14A C14 H14B 109.5 . . ?
H14A C14 H14C 109.5 . . ?
H14B C14 H14C 109.5 . . ?
O2 C15 C12 119.4(3) . . ?
O2 C15 C16 119.7(3) . . ?
C12 C15 C16 120.8(3) . . ?
C15 C16 H16A 109.5 . . ?
C15 C16 H16B 109.5 . . ?
C15 C16 H16C 109.5 . . ?
H16A C16 H16B 109.5 . . ?
H16A C16 H16C 109.5 . . ?
H16B C16 H16C 109.5 . . ?
C8 C17 H17A 108.5 . . ?
C8 C17 H17B 108.5 . . ?
H17A C17 H17B 107.5 . . ?
C18 C17 C8 115.2(4) . . ?
C18 C17 H17A 108.5 . . ?
C18 C17 H17B 108.5 . . ?
C8 C17A H17C 111.7 . . ?
C8 C17A H17D 111.7 . . ?
H17C C17A H17D 109.5 . . ?
C18A C17A C8 100.4(8) . . ?
C18A C17A H17C 111.7 . . ?
C18A C17A H17D 111.7 . . ?
C17 C18 H18A 109.0 . . ?
C17 C18 H18B 109.0 . . ?
C17 C18 C19 112.9(4) . . ?
H18A C18 H18B 107.8 . . ?
C19 C18 H18A 109.0 . . ?
C19 C18 H18B 109.0 . . ?
C17A C18A H18C 111.0 . . ?
C17A C18A H18D 111.0 . . ?
C17A C18A C19A 103.7(13) . . ?
H18C C18A H18D 109.0 . . ?
C19A C18A H18C 111.0 . . ?
C19A C18A H18D 111.0 . . ?
C18A C19A H19A 109.5 . . ?
C18A C19A H19B 109.5 . . ?
C18A C19A H19C 109.5 . . ?
H19A C19A H19B 109.5 . . ?
H19A C19A H19C 109.5 . . ?
H19B C19A H19C 109.5 . . ?
C18 C19 H19D 109.5 . . ?
C18 C19 H19E 109.5 . . ?
C18 C19 H19F 109.5 . . ?
H19D C19 H19E 109.5 . . ?
H19D C19 H19F 109.5 . . ?
H19E C19 H19F 109.5 . . ?

loop_
_geom_bond_atom_site_label_1
_geom_bond_atom_site_label_2
_geom_bond_distance
_geom_bond_site_symmetry_2
_geom_bond_publ_flag
O1 C10 1.381(3) . ?
O1 C13 1.362(4) . ?
O2 C15 1.216(4) . ?
N1 C5 1.360(4) . ?
N1 C9 1.326(4) . ?
C1 H1 0.9300 . ?
C1 C2 1.359(5) . ?
C1 C6 1.404(4) . ?
C2 H2 0.9300 . ?
C2 C3 1.407(5) . ?
C3 H3 0.9300 . ?
C3 C4 1.357(5) . ?
C4 H4 0.9300 . ?
C4 C5 1.401(4) . ?
C5 C6 1.411(4) . ?
C6 C7 1.413(5) . ?
C7 H7 0.9300 . ?
C7 C8 1.376(5) . ?
C8 C9 1.423(4) . ?
C8 C17 1.569(6) . ?
C8 C17A 1.550(10) . ?
C9 C10 1.462(4) . ?
C10 C11 1.339(4) . ?
C11 H11 0.9300 . ?
C11 C12 1.423(4) . ?
C12 C13 1.357(4) . ?
C12 C15 1.463(4) . ?
C13 C14 1.486(4) . ?
C14 H14A 0.9600 . ?
C14 H14B 0.9600 . ?
C14 H14C 0.9600 . ?
C15 C16 1.497(4) . ?
C16 H16A 0.9600 . ?
C16 H16B 0.9600 . ?
C16 H16C 0.9600 . ?
C17 H17A 0.9700 . ?
C17 H17B 0.9700 . ?
C17 C18 1.485(7) . ?
C17A H17C 0.9700 . ?
C17A H17D 0.9700 . ?
C17A C18A 1.501(13) . ?
C18 H18A 0.9700 . ?
C18 H18B 0.9700 . ?
C18 C19 1.530(9) . ?
C18A H18C 0.9700 . ?
C18A H18D 0.9700 . ?
C18A C19A 1.545(16) . ?
C19A H19A 0.9600 . ?
C19A H19B 0.9600 . ?
C19A H19C 0.9600 . ?
C19 H19D 0.9600 . ?
C19 H19E 0.9600 . ?
C19 H19F 0.9600 . ?

loop_
_geom_torsion_atom_site_label_1
_geom_torsion_atom_site_label_2
_geom_torsion_atom_site_label_3
_geom_torsion_atom_site_label_4
_geom_torsion
_geom_torsion_site_symmetry_1
_geom_torsion_site_symmetry_2
_geom_torsion_site_symmetry_3
_geom_torsion_site_symmetry_4
_geom_torsion_publ_flag
O1 C10 C11 C12 0.1(3) . . . . ?
N1 C5 C6 C1 -178.5(3) . . . . ?
N1 C5 C6 C7 1.8(4) . . . . ?
N1 C9 C10 O1 -173.2(2) . . . . ?
N1 C9 C10 C11 5.9(4) . . . . ?
C1 C2 C3 C4 0.5(5) . . . . ?
C1 C6 C7 C8 179.4(3) . . . . ?
C2 C1 C6 C5 -0.8(4) . . . . ?
C2 C1 C6 C7 178.8(3) . . . . ?
C2 C3 C4 C5 0.1(5) . . . . ?
C3 C4 C5 N1 178.9(3) . . . . ?
C3 C4 C5 C6 -1.0(5) . . . . ?
C4 C5 C6 C1 1.4(4) . . . . ?
C4 C5 C6 C7 -178.3(3) . . . . ?
C5 N1 C9 C8 -1.3(4) . . . . ?
C5 N1 C9 C10 178.8(2) . . . . ?
C5 C6 C7 C8 -0.9(4) . . . . ?
C6 C1 C2 C3 -0.1(5) . . . . ?
C6 C7 C8 C9 -1.0(5) . . . . ?
C6 C7 C8 C17 172.3(4) . . . . ?
C6 C7 C8 C17A -160.6(5) . . . . ?
C7 C8 C9 N1 2.2(4) . . . . ?
C7 C8 C9 C10 -177.9(3) . . . . ?
C7 C8 C17 C18 -0.5(7) . . . . ?
C7 C8 C17A C18A -103.4(7) . . . . ?
C8 C9 C10 O1 6.9(4) . . . . ?
C8 C9 C10 C11 -174.0(3) . . . . ?
C8 C17 C18 C19 178.6(6) . . . . ?
C8 C17A C18A C19A -172.2(9) . . . . ?
C9 N1 C5 C4 179.3(3) . . . . ?
C9 N1 C5 C6 -0.8(4) . . . . ?
C9 C8 C17 C18 172.6(4) . . . . ?
C9 C8 C17A C18A 102.4(8) . . . . ?
C9 C10 C11 C12 -179.1(2) . . . . ?
C10 O1 C13 C12 -0.1(3) . . . . ?
C10 O1 C13 C14 -179.1(2) . . . . ?
C10 C11 C12 C13 -0.1(3) . . . . ?
C10 C11 C12 C15 -179.7(2) . . . . ?
C11 C12 C13 O1 0.1(3) . . . . ?
C11 C12 C13 C14 178.9(3) . . . . ?
C11 C12 C15 O2 -3.5(4) . . . . ?
C11 C12 C15 C16 176.7(3) . . . . ?
C13 O1 C10 C9 179.3(2) . . . . ?
C13 O1 C10 C11 0.0(3) . . . . ?
C13 C12 C15 O2 177.1(3) . . . . ?
C13 C12 C15 C16 -2.7(4) . . . . ?
C15 C12 C13 O1 179.6(3) . . . . ?
C15 C12 C13 C14 -1.6(5) . . . . ?
C17 C8 C9 N1 -171.7(3) . . . . ?
C17 C8 C9 C10 8.2(5) . . . . ?
C17A C8 C9 N1 154.6(6) . . . . ?
C17A C8 C9 C10 -25.5(7) . . . . ?
